data_2204430
loop_
_publ_author_name
'Gao, Shan'
'Gu, Chang-Sheng'
'Huo, Li-Hua'
'Zhao, Hui'
'Zhao, Jing-Gui'

_publ_section_title
<i>catena</i>-Poly[[(1,10-phenanthroline-\k^2^<i>N,N</i>')cadmium(II)]-\m-imidazole-4,5-dicarboxylato-\k^4^<i>N,O:N,O</i>']
_journal_issue 11
_journal_name_full 'Acta Crystallographica Section E'
_journal_page_first m1672
_journal_page_last m1674
_journal_paper_doi 10.1107/S1600536804026297
_journal_volume 60
_journal_year 2004
_chemical_formula_iupac '[Cd (C5 H2 N2 O4) (C12 H8 N2)]'
_chemical_formula_moiety 'C17 H10 Cd N4 O4'
_chemical_formula_sum 'C17 H10 Cd N4 O4'
_chemical_formula_weight 446.70
_chemical_name_systematic
;
catena-Poly[[(1,10-phenanthroline-\k^2^N,N')cadmium(II)]-\m-
imidazole-4,5-dicarboxylato-\k^4^N,O:N,O']
;
_space_group_IT_number 14
_symmetry_cell_setting monoclinic
_symmetry_space_group_name_Hall '-P 2ybc'
_symmetry_space_group_name_H-M 'P 1 21/c 1'
_atom_sites_solution_hydrogens geom
_atom_sites_solution_primary direct
_atom_sites_solution_secondary difmap
_cell_angle_alpha 90.00
_cell_angle_beta 91.07(3)
_cell_angle_gamma 90.00
_cell_formula_units_Z 4
_cell_length_a 10.644(2)
_cell_length_b 10.415(2)
_cell_length_c 13.736(3)
_cell_measurement_reflns_used 14467
_cell_measurement_temperature 293(2)
_cell_measurement_theta_max 27.47
_cell_measurement_theta_min 3.10
_cell_volume 1522.5(5)
_computing_cell_refinement RAPID-AUTO
_computing_data_collection 'RAPID-AUTO (Rigaku, 1998)'
_computing_data_reduction 'CrystalStructure (Rigaku/MSC, 2002)'
_computing_molecular_graphics 'ORTEPII (Johnson, 1976)'
_computing_structure_refinement SHELXL97
_computing_structure_solution 'SHELXS97 (Sheldrick, 1997)'
_diffrn_ambient_temperature 293(2)
_diffrn_detector_area_resol_mean 10
_diffrn_measured_fraction_theta_full 0.997
_diffrn_measured_fraction_theta_max 0.997
_diffrn_measurement_device_type 'Rigaku R-AXIS RAPID'
_diffrn_measurement_method \w
_diffrn_radiation_monochromator graphite
_diffrn_radiation_source 'fine-focus sealed tube'
_diffrn_radiation_type MoK\a
_diffrn_radiation_wavelength 0.71073
_diffrn_reflns_av_R_equivalents 0.0144
_diffrn_reflns_av_sigmaI/netI 0.0115
_diffrn_reflns_limit_h_max 13
_diffrn_reflns_limit_h_min -13
_diffrn_reflns_limit_k_max 13
_diffrn_reflns_limit_k_min -13
_diffrn_reflns_limit_l_max 17
_diffrn_reflns_limit_l_min -17
_diffrn_reflns_number 14512
_diffrn_reflns_theta_full 27.47
_diffrn_reflns_theta_max 27.47
_diffrn_reflns_theta_min 3.10
_diffrn_standards_number 0
_exptl_absorpt_coefficient_mu 1.469
_exptl_absorpt_correction_T_max 0.770
_exptl_absorpt_correction_T_min 0.599
_exptl_absorpt_correction_type multi-scan
_exptl_absorpt_process_details '(ABSCOR; Higashi, 1995)'
_exptl_crystal_colour Colorless
_exptl_crystal_density_diffrn 1.949
_exptl_crystal_density_method 'not measured'
_exptl_crystal_description Prism
_exptl_crystal_F_000 880
_exptl_crystal_size_max 0.38
_exptl_crystal_size_mid 0.25
_exptl_crystal_size_min 0.18
_refine_diff_density_max 0.516
_refine_diff_density_min -0.296
_refine_ls_extinction_method none
_refine_ls_goodness_of_fit_ref 1.043
_refine_ls_hydrogen_treatment mixed
_refine_ls_matrix_type full
_refine_ls_number_parameters 238
_refine_ls_number_reflns 3485
_refine_ls_number_restraints 1
_refine_ls_restrained_S_all 1.043
_refine_ls_R_factor_all 0.0221
_refine_ls_R_factor_gt 0.0199
_refine_ls_shift/su_max 0.001
_refine_ls_shift/su_mean 0.000
_refine_ls_structure_factor_coef Fsqd
_refine_ls_weighting_details 'calc w = 1/[\s^2^(Fo^2^)+(0.0305P)^2^+0.6528P] where P = (Fo^2^+2Fc^2^)/3'
_refine_ls_weighting_scheme calc
_refine_ls_wR_factor_gt 0.0511
_refine_ls_wR_factor_ref 0.0518
_reflns_number_gt 3179
_reflns_number_total 3485
_reflns_threshold_expression I>2\s(I)
_cod_data_source_file br6167.cif
_cod_data_source_block I
_cod_depositor_comments
;
The following automatic conversions were performed:
'_exptl_absorpt_correction_type' value 'Multi-scan' changed to
'multi-scan' according to
'/home/saulius/struct/CIF-dictionaries/cif_core.dic' dictionary named
'cif_core.dic' version 2.4.1 from 2010-06-29.

Automatic conversion script
Id: cif_fix_enum 1527 2010-12-29 10:47:43Z saulius 

The following automatic conversions were performed:

'_exptl_absorpt_correction_type' value 'Multi-scan' changed to
'multi-scan' according to
/home/saulius/struct/CIF-dictionaries/cif_core.dic dictionary named
'cif_core.dic' version 2.4.1 from 2010-06-29.

Automatic conversion script
Id: cif_fix_values 1715 2011-07-08 13:25:40Z adriana 
;
_cod_original_sg_symbol_H-M 'P 21/c'
_cod_database_code 2204430
_cod_database_fobs_code 2204430

loop_
_symmetry_equiv_pos_as_xyz
'x, y, z'
'-x, y+1/2, -z+1/2'
'-x, -y, -z'
'x, -y-1/2, z-1/2'

loop_
_atom_site_label
_atom_site_fract_x
_atom_site_fract_y
_atom_site_fract_z
_atom_site_U_iso_or_equiv
_atom_site_adp_type
_atom_site_calc_flag
_atom_site_refinement_flags
_atom_site_occupancy
_atom_site_type_symbol
Cd1 0.174256(11) 0.389254(11) 0.820524(9) 0.02986(5) Uani d . 1 Cd
N1 0.37503(14) 0.31491(15) 0.86395(11) 0.0335(3) Uani d . 1 N
N2 0.31145(14) 0.56836(15) 0.84951(11) 0.0309(3) Uani d . 1 N
N3 0.04275(13) 0.53272(14) 0.75084(10) 0.0278(3) Uani d . 1 N
N4 -0.07539(13) 0.69982(14) 0.70446(10) 0.0287(3) Uani d . 1 N
O1 0.22861(13) 0.40426(12) 0.64968(10) 0.0369(3) Uani d . 1 O
O2 0.18355(12) 0.51258(13) 0.51432(9) 0.0361(3) Uani d . 1 O
O3 0.05292(14) 0.69701(14) 0.46429(10) 0.0405(3) Uani d D 1 O
O4 -0.08037(14) 0.83377(14) 0.53034(10) 0.0401(3) Uani d . 1 O
C1 0.4052(2) 0.1919(2) 0.87451(16) 0.0461(5) Uani d . 1 C
C2 0.5286(2) 0.1511(2) 0.89179(19) 0.0540(6) Uani d . 1 C
C3 0.6216(2) 0.2404(2) 0.89942(17) 0.0506(5) Uani d . 1 C
C4 0.59381(19) 0.3710(2) 0.89053(14) 0.0382(4) Uani d . 1 C
C5 0.68684(18) 0.4700(2) 0.89998(16) 0.0468(5) Uani d . 1 C
C6 0.65619(19) 0.5940(2) 0.89147(16) 0.0444(5) Uani d . 1 C
C7 0.52844(18) 0.63213(19) 0.87347(14) 0.0348(4) Uani d . 1 C
C8 0.4923(2) 0.7611(2) 0.86518(16) 0.0441(5) Uani d . 1 C
C9 0.3688(2) 0.79064(19) 0.85055(17) 0.0453(5) Uani d . 1 C
C10 0.28055(19) 0.69138(18) 0.84322(15) 0.0387(4) Uani d . 1 C
C11 0.43386(16) 0.53816(17) 0.86439(12) 0.0286(3) Uani d . 1 C
C12 0.46725(17) 0.40417(17) 0.87258(13) 0.0297(4) Uani d . 1 C
C13 -0.04323(16) 0.61922(16) 0.77631(13) 0.0293(3) Uani d . 1 C
C14 0.16602(15) 0.48589(16) 0.60484(12) 0.0289(3) Uani d . 1 C
C15 0.06873(15) 0.55963(15) 0.65601(12) 0.0253(3) Uani d . 1 C
C16 -0.00431(15) 0.66354(16) 0.62741(12) 0.0258(3) Uani d . 1 C
C17 -0.01271(17) 0.73670(17) 0.53563(13) 0.0314(4) Uani d . 1 C
H1 0.3417 0.1306 0.8702 0.055 Uiso calc R 1 H
H2 0.5469 0.0641 0.8980 0.065 Uiso calc R 1 H
H3 0.7042 0.2143 0.9106 0.061 Uiso calc R 1 H
H5 0.7702 0.4474 0.9123 0.056 Uiso calc R 1 H
H6 0.7185 0.6563 0.8973 0.053 Uiso calc R 1 H
H8 0.5521 0.8259 0.8696 0.053 Uiso calc R 1 H
H9 0.3434 0.8758 0.8455 0.054 Uiso calc R 1 H
H10 0.1964 0.7127 0.8335 0.046 Uiso calc R 1 H
H13 -0.0774 0.6230 0.8381 0.035 Uiso calc R 1 H
H14 0.097(2) 0.6296(18) 0.479(2) 0.061 Uiso d D 1 H

loop_
_atom_site_aniso_label
_atom_site_aniso_U_11
_atom_site_aniso_U_22
_atom_site_aniso_U_33
_atom_site_aniso_U_12
_atom_site_aniso_U_13
_atom_site_aniso_U_23
N1 0.0320(8) 0.0281(7) 0.0403(8) 0.0008(6) -0.0051(6) 0.0009(6)
N2 0.0253(7) 0.0268(7) 0.0405(8) -0.0021(6) -0.0006(6) -0.0020(6)
N3 0.0232(7) 0.0282(7) 0.0320(7) 0.0014(5) -0.0002(5) 0.0015(6)
N4 0.0269(7) 0.0274(7) 0.0319(7) 0.0039(6) 0.0003(5) -0.0013(6)
Cd1 0.02433(8) 0.02319(8) 0.04184(9) -0.00309(4) -0.00535(5) 0.00474(5)
O1 0.0319(7) 0.0346(7) 0.0443(7) 0.0107(5) 0.0020(6) -0.0010(6)
O2 0.0366(7) 0.0377(7) 0.0344(6) 0.0037(6) 0.0067(5) -0.0051(5)
O3 0.0462(8) 0.0425(8) 0.0331(6) 0.0099(6) 0.0064(6) 0.0048(6)
O4 0.0480(8) 0.0349(7) 0.0372(7) 0.0114(6) -0.0022(6) 0.0055(6)
C1 0.0497(12) 0.0301(9) 0.0582(12) 0.0015(9) -0.0087(10) 0.0027(9)
C2 0.0580(14) 0.0364(11) 0.0673(15) 0.0161(10) -0.0061(11) 0.0055(11)
C3 0.0395(11) 0.0541(13) 0.0578(13) 0.0171(10) -0.0060(9) 0.0047(11)
C4 0.0292(9) 0.0475(11) 0.0379(9) 0.0049(8) -0.0020(7) 0.0007(8)
C5 0.0219(9) 0.0670(14) 0.0516(12) -0.0008(9) -0.0017(8) 0.0010(11)
C6 0.0267(9) 0.0560(13) 0.0505(12) -0.0118(8) 0.0029(8) -0.0043(10)
C7 0.0297(9) 0.0390(10) 0.0358(9) -0.0077(8) 0.0030(7) -0.0037(8)
C8 0.0429(11) 0.0366(10) 0.0531(12) -0.0163(9) 0.0062(9) -0.0077(9)
C9 0.0474(12) 0.0264(9) 0.0623(13) -0.0042(8) 0.0032(10) -0.0036(9)
C10 0.0327(9) 0.0302(9) 0.0531(11) 0.0020(7) 0.0004(8) -0.0040(8)
C11 0.0253(8) 0.0320(8) 0.0287(8) -0.0030(7) 0.0013(6) -0.0027(7)
C12 0.0267(8) 0.0338(9) 0.0284(8) 0.0013(7) -0.0006(6) -0.0008(7)
C13 0.0254(8) 0.0314(9) 0.0311(8) 0.0031(6) 0.0015(6) 0.0019(7)
C14 0.0234(8) 0.0257(8) 0.0378(9) -0.0010(6) -0.0001(6) -0.0063(7)
C15 0.0217(7) 0.0233(7) 0.0310(8) -0.0007(6) -0.0016(6) -0.0019(6)
C16 0.0232(7) 0.0241(7) 0.0300(8) -0.0001(6) -0.0018(6) -0.0029(6)
C17 0.0323(9) 0.0292(8) 0.0326(8) -0.0014(7) -0.0038(7) 0.0000(7)

loop_
_atom_type_symbol
_atom_type_description
_atom_type_scat_dispersion_real
_atom_type_scat_dispersion_imag
_atom_type_scat_source
C C 0.0033 0.0016 'International Tables Vol C Tables 4.2.6.8 and 6.1.1.4'
H H 0.0000 0.0000 'International Tables Vol C Tables 4.2.6.8 and 6.1.1.4'
N N 0.0061 0.0033 'International Tables Vol C Tables 4.2.6.8 and 6.1.1.4'
O O 0.0106 0.0060 'International Tables Vol C Tables 4.2.6.8 and 6.1.1.4'
Cd Cd -0.8075 1.2024 'International Tables Vol C Tables 4.2.6.8 and 6.1.1.4'

loop_
_geom_angle_atom_site_label_1
_geom_angle_atom_site_label_2
_geom_angle_atom_site_label_3
_geom_angle_site_symmetry_1
_geom_angle_site_symmetry_3
_geom_angle
_geom_angle_publ_flag
N1 Cd1 N2 . . 70.40(5) yes
N1 Cd1 O1 . . 91.99(6) yes
N1 Cd1 O4 . 2_546 95.56(6) yes
N2 Cd1 O1 . . 87.43(5) yes
N3 Cd1 N1 . . 152.45(5) yes
N3 Cd1 N2 . . 85.76(5) yes
N3 Cd1 N4 . 2_546 103.36(5) yes
N3 Cd1 O1 . . 72.79(5) yes
N3 Cd1 O4 . 2_546 105.13(5) yes
N4 Cd1 N1 2_546 . 99.81(5) yes
N4 Cd1 N2 2_546 . 170.11(5) yes
N4 Cd1 O1 2_546 . 91.61(5) yes
N4 Cd1 O4 2_546 2_546 73.46(5) yes
O4 Cd1 N2 2_546 . 108.17(5) yes
O4 Cd1 O1 2_546 . 164.20(5) yes
N1 C1 C2 . . 122.4(2) no
N1 C1 H1 . . 118.8 no
N1 C12 C4 . . 122.39(17) no
N1 C12 C11 . . 118.64(16) no
N2 C10 C9 . . 122.97(19) no
N2 C10 H10 . . 118.5 no
N2 C11 C7 . . 122.49(17) no
N2 C11 C12 . . 118.14(16) no
N3 C13 H13 . . 123.3 no
N3 C15 C16 . . 107.96(14) no
N3 C15 C14 . . 120.21(15) no
N4 C13 N3 . . 113.45(15) no
N4 C13 H13 . . 123.3 no
N4 C16 C15 . . 108.21(14) no
N4 C16 C17 . . 119.60(15) no
O1 C14 O2 . . 122.77(16) no
O1 C14 C15 . . 119.74(15) no
O2 C14 C15 . . 117.47(15) no
O3 C17 C16 . . 117.49(16) no
O4 C17 O3 . . 122.75(16) no
O4 C17 C16 . . 119.75(16) no
C1 N1 Cd1 . . 124.37(14) no
C1 N1 C12 . . 118.63(17) no
C1 C2 H2 . . 120.5 no
C2 C1 H1 . . 118.8 no
C2 C3 C4 . . 120.4(2) no
C2 C3 H3 . . 119.8 no
C3 C2 C1 . . 119.1(2) no
C3 C2 H2 . . 120.5 no
C3 C4 C12 . . 117.07(19) no
C3 C4 C5 . . 123.18(19) no
C4 C3 H3 . . 119.8 no
C4 C5 H5 . . 119.3 no
C4 C12 C11 . . 118.96(17) no
C5 C6 C7 . . 120.78(19) no
C5 C6 H6 . . 119.6 no
C6 C5 C4 . . 121.33(19) no
C6 C5 H5 . . 119.3 no
C7 C6 H6 . . 119.6 no
C7 C8 H8 . . 120.3 no
C7 C11 C12 . . 119.36(17) no
C8 C7 C6 . . 122.54(18) no
C8 C7 C11 . . 117.65(18) no
C8 C9 C10 . . 119.24(19) no
C8 C9 H9 . . 120.4 no
C9 C8 C7 . . 119.48(18) no
C9 C8 H8 . . 120.3 no
C9 C10 H10 . . 118.5 no
C10 N2 Cd1 . . 126.28(12) no
C10 N2 C11 . . 118.17(16) no
C10 C9 H9 . . 120.4 no
C11 N2 Cd1 . . 115.23(12) no
C11 C7 C6 . . 119.81(18) no
C12 N1 Cd1 . . 116.86(12) no
C12 C4 C5 . . 119.75(19) no
C13 N3 Cd1 . . 139.54(12) no
C13 N3 C15 . . 105.27(14) no
C13 N4 Cd1 . 2_556 140.67(12) no
C13 N4 C16 . . 105.11(14) no
C14 O1 Cd1 . . 112.88(11) no
C15 N3 Cd1 . . 114.00(10) no
C15 C16 C17 . . 132.2(2) no
C16 N4 Cd1 . 2_556 112.78(11) no
C16 C15 C14 . . 131.8(2) no
C17 O4 Cd1 . 2_556 113.67(11) no
C17 O3 H14 . . 112.8(19) no

loop_
_geom_bond_atom_site_label_1
_geom_bond_atom_site_label_2
_geom_bond_site_symmetry_2
_geom_bond_distance
_geom_bond_publ_flag
Cd1 N1 . 2.3399(16) yes
Cd1 N2 . 2.3977(15) yes
Cd1 N3 . 2.2490(15) yes
Cd1 N4 2_546 2.2592(15) yes
Cd1 O1 . 2.4324(15) yes
Cd1 O4 2_546 2.3675(15) yes
O1 C14 . 1.237(2) yes
O2 C14 . 1.291(2) yes
O3 C17 . 1.282(2) yes
O4 C17 . 1.243(2) yes
O3 H14 . 0.86(3) no
O4 Cd1 2_556 2.3675(15) no
N1 C1 . 1.328(2) no
N1 C12 . 1.356(2) no
N2 C10 . 1.325(2) no
N2 C11 . 1.352(2) no
N3 C13 . 1.335(2) no
N3 C15 . 1.366(2) no
N4 Cd1 2_556 2.2592(15) no
N4 C13 . 1.335(2) no
N4 C16 . 1.366(2) no
C1 C2 . 1.397(3) no
C1 H1 . 0.9300 no
C2 C3 . 1.361(4) no
C2 H2 . 0.9300 no
C3 C4 . 1.397(3) no
C3 H3 . 0.9300 no
C4 C5 . 1.434(3) no
C4 C12 . 1.408(3) no
C5 C6 . 1.337(3) no
C5 H5 . 0.9300 no
C6 C7 . 1.434(3) no
C6 H6 . 0.9300 no
C7 C8 . 1.401(3) no
C7 C11 . 1.408(2) no
C8 C9 . 1.361(3) no
C8 H8 . 0.9300 no
C9 C10 . 1.399(3) no
C9 H9 . 0.9300 no
C10 H10 . 0.9300 no
C11 C12 . 1.444(2) no
C13 H13 . 0.9300 no
C14 C15 . 1.478(2) no
C15 C16 . 1.385(2) no
C16 C17 . 1.474(2) no

loop_
_geom_hbond_atom_site_label_D
_geom_hbond_atom_site_label_H
_geom_hbond_atom_site_label_A
_geom_hbond_distance_DH
_geom_hbond_distance_HA
_geom_hbond_distance_DA
_geom_hbond_angle_DHA
_geom_hbond_publ_flag
O3 H14 O2 0.86(3) 1.60(3) 2.462(3) 174(3) yes

loop_
_geom_torsion_atom_site_label_1
_geom_torsion_atom_site_label_2
_geom_torsion_atom_site_label_3
_geom_torsion_atom_site_label_4
_geom_torsion_site_symmetry_1
_geom_torsion
_geom_torsion_publ_flag
Cd1 N1 C1 C2 . 174.00(17) no
Cd1 N1 C12 C4 . -174.74(14) no
Cd1 N1 C12 C11 . 6.1(2) no
Cd1 N2 C10 C9 . -172.64(16) no
Cd1 N2 C11 C7 . 173.98(13) no
Cd1 N2 C11 C12 . -7.0(2) no
Cd1 N3 C13 N4 . 166.26(13) no
Cd1 N3 C15 C14 . 6.92(19) no
Cd1 N3 C15 C16 . -170.05(10) no
Cd1 N4 C13 N3 2_556 -164.76(13) no
Cd1 N4 C16 C15 2_556 169.72(11) no
Cd1 N4 C16 C17 2_556 -8.40(19) no
Cd1 O1 C14 O2 . 177.20(13) no
Cd1 O1 C14 C15 . -1.18(19) no
Cd1 O4 C17 O3 2_556 -174.99(14) no
Cd1 O4 C17 C16 2_556 4.0(2) no
N1 Cd1 N2 C10 . -179.48(17) no
N1 Cd1 N2 C11 . 7.21(12) no
N1 Cd1 N3 C13 . -111.30(19) no
N1 Cd1 N3 C15 . 53.76(18) no
N1 Cd1 O1 C14 . -153.17(12) no
N1 C1 C2 C3 . 0.9(4) no
N2 Cd1 N1 C1 . 177.42(18) no
N2 Cd1 N1 C12 . -6.91(12) no
N2 Cd1 N3 C13 . -81.66(18) no
N2 Cd1 N3 C15 . 83.40(12) no
N2 Cd1 O1 C14 . -82.89(13) no
N2 C11 C12 N1 . 0.7(2) no
N2 C11 C12 C4 . -178.42(16) no
N3 Cd1 N1 C1 . -151.01(16) no
N3 Cd1 N1 C12 . 24.7(2) no
N3 Cd1 N2 C10 . 14.57(16) no
N3 Cd1 N2 C11 . -158.74(13) no
N3 Cd1 O1 C14 . 3.47(12) no
N3 C15 C16 N4 . -0.30(18) no
N3 C15 C16 C17 . 177.49(17) no
N4 Cd1 N1 C1 2_546 -4.04(17) no
N4 Cd1 N1 C12 2_546 171.63(12) no
N4 Cd1 N3 C13 2_546 102.21(18) no
N4 Cd1 N3 C15 2_546 -92.73(12) no
N4 Cd1 O1 C14 2_546 106.96(13) no
N4 C16 C17 O4 . 2.9(3) no
N4 C16 C17 O3 . -178.01(15) no
O1 Cd1 N1 C1 . -96.02(17) no
O1 Cd1 N1 C12 . 79.65(13) no
O1 Cd1 N2 C10 . 87.49(16) no
O1 Cd1 N2 C11 . -85.82(12) no
O1 Cd1 N3 C13 . -170.28(19) no
O1 Cd1 N3 C15 . -5.22(11) no
O1 C14 C15 N3 . -3.8(2) no
O1 C14 C15 C16 . 172.30(17) no
O2 C14 C15 N3 . 177.69(15) no
O2 C14 C15 C16 . -6.2(3) no
O4 Cd1 N1 C1 2_546 70.09(17) no
O4 Cd1 N1 C12 2_546 -114.24(13) no
O4 Cd1 N2 C10 2_546 -89.98(16) no
O4 Cd1 N2 C11 2_546 96.72(13) no
O4 Cd1 N3 C13 2_546 26.03(19) no
O4 Cd1 N3 C15 2_546 -168.91(11) no
O4 Cd1 O1 C14 2_546 88.2(2) no
C1 N1 C12 C4 . 1.2(3) no
C1 N1 C12 C11 . -177.93(18) no
C1 C2 C3 C4 . 0.3(4) no
C2 C3 C4 C5 . 178.6(2) no
C2 C3 C4 C12 . -0.7(3) no
C3 C4 C5 C6 . -179.6(2) no
C3 C4 C12 N1 . -0.1(3) no
C3 C4 C12 C11 . 179.04(18) no
C4 C5 C6 C7 . 0.6(3) no
C5 C4 C12 N1 . -179.32(18) no
C5 C4 C12 C11 . -0.2(3) no
C5 C6 C7 C8 . 179.3(2) no
C5 C6 C7 C11 . -0.1(3) no
C6 C7 C8 C9 . -178.3(2) no
C6 C7 C11 N2 . 178.54(17) no
C6 C7 C11 C12 . -0.5(3) no
C7 C8 C9 C10 . -0.6(3) no
C7 C11 C12 N1 . 179.82(16) no
C7 C11 C12 C4 . 0.7(3) no
C8 C7 C11 N2 . -0.9(3) no
C8 C7 C11 C12 . -179.94(17) no
C8 C9 C10 N2 . -0.3(3) no
C10 N2 C11 C7 . 0.1(3) no
C10 N2 C11 C12 . 179.16(16) no
C11 C7 C8 C9 . 1.1(3) no
C11 N2 C10 C9 . 0.5(3) no
C12 N1 C1 C2 . -1.6(3) no
C12 C4 C5 C6 . -0.4(3) no
C13 N3 C15 C14 . 176.94(15) no
C13 N3 C15 C16 . -0.04(18) no
C13 N4 C16 C15 . 0.52(18) no
C13 N4 C16 C17 . -177.60(15) no
C14 C15 C16 N4 . -176.80(16) no
C14 C15 C16 C17 . 1.0(3) no
C15 N3 C13 N4 . 0.4(2) no
C15 C16 C17 O3 . 4.4(3) no
C15 C16 C17 O4 . -174.65(18) no
C16 N4 C13 N3 . -0.6(2) no
